data_2200422
loop_
_publ_author_name
'Matthias Weil'

_publ_section_title
;
 [Hg(pyridine)~2~][Cr~2~O~7~], a compound used for a quick assay method
 to quantify soluble Hg^II^ ions
;
_journal_issue 7
_journal_name_full 'Acta Crystallographica Section E'
_journal_page_first m322
_journal_page_last m324
_journal_paper_doi 10.1107/S1600536801010455
_journal_volume 57
_journal_year 2001
_chemical_formula_iupac '[Hg (C5 H5 N1)2] [Cr2 O7]'
_chemical_formula_moiety 'Hg N2 C10 H10 2+, Cr2 O7 2-'
_chemical_formula_sum 'C10 H10 Cr2 Hg N2 O7'
_chemical_formula_weight 574.79
_chemical_name_systematic
;
bis(pyridine-N)mercury(II) dichromate(VI)
;
_space_group_IT_number 15
_symmetry_cell_setting monoclinic
_symmetry_space_group_name_Hall '-C 2yc'
_symmetry_space_group_name_H-M 'C 1 2/c 1'
_audit_creation_method SHELXL-97
_cell_angle_alpha 90.00
_cell_angle_beta 115.0180(10)
_cell_angle_gamma 90.00
_cell_formula_units_Z 8
_cell_length_a 15.4741(5)
_cell_length_b 15.0135(5)
_cell_length_c 14.0407(5)
_cell_measurement_reflns_used 10078
_cell_measurement_temperature 293(2)
_cell_measurement_theta_max 28.278
_cell_measurement_theta_min 2.714
_cell_volume 2955.89(17)
_computing_cell_refinement 'SAINT (Siemens, 1996)'
_computing_data_collection 'SMART (Siemens, 1996)'
_computing_data_reduction SAINT
_computing_molecular_graphics 'ATOMS for WINDOWS (Dowty, 1998)'
_computing_publication_material SHELXL97
_computing_structure_refinement 'SHELXL97 (Sheldrick, 1997)'
_computing_structure_solution 'SHELXS97 (Sheldrick, 1997)'
_diffrn_ambient_temperature 293(2)
_diffrn_measured_fraction_theta_full 1.000
_diffrn_measured_fraction_theta_max 1.000
_diffrn_measurement_device_type 'Siemens SMART CCD area-detector'
_diffrn_measurement_method \w
_diffrn_radiation_monochromator graphite
_diffrn_radiation_source 'fine-focus sealed tube'
_diffrn_radiation_type MoK\a
_diffrn_radiation_wavelength .71073
_diffrn_reflns_av_R_equivalents .0302
_diffrn_reflns_av_sigmaI/netI .0192
_diffrn_reflns_limit_h_max 20
_diffrn_reflns_limit_h_min -20
_diffrn_reflns_limit_k_max 20
_diffrn_reflns_limit_k_min -20
_diffrn_reflns_limit_l_max 18
_diffrn_reflns_limit_l_min -18
_diffrn_reflns_number 19668
_diffrn_reflns_theta_full 28.29
_diffrn_reflns_theta_max 28.29
_diffrn_reflns_theta_min 1.99
_diffrn_standards_decay_% 0
_diffrn_standards_number 0
_exptl_absorpt_coefficient_mu 11.840
_exptl_absorpt_correction_T_max .611956
_exptl_absorpt_correction_T_min .366355
_exptl_absorpt_correction_type multi-scan
_exptl_absorpt_process_details '(SADABS; Sheldrick, 1996)'
_exptl_crystal_colour orange
_exptl_crystal_density_diffrn 2.583
_exptl_crystal_density_meas ?
_exptl_crystal_density_method 'not measured'
_exptl_crystal_description parallelepiped
_exptl_crystal_F_000 2144
_exptl_crystal_size_max .100
_exptl_crystal_size_mid .065
_exptl_crystal_size_min .040
_refine_diff_density_max 1.055
_refine_diff_density_min -.582
_refine_ls_extinction_coef .000071(11)
_refine_ls_extinction_method SHELXL97
_refine_ls_goodness_of_fit_ref 1.208
_refine_ls_hydrogen_treatment constr
_refine_ls_matrix_type full
_refine_ls_number_parameters 204
_refine_ls_number_reflns 3683
_refine_ls_number_restraints 0
_refine_ls_restrained_S_all 1.208
_refine_ls_R_factor_all .0241
_refine_ls_R_factor_gt .0178
_refine_ls_shift/su_max .001
_refine_ls_shift/su_mean .000
_refine_ls_structure_factor_coef Fsqd
_refine_ls_weighting_details 'w = 1/[\s^2^(Fo^2^)+(0.0166P)^2^+2.3706P] where P = (Fo^2^+2Fc^2^)/3'
_refine_ls_weighting_scheme calc
_refine_ls_wR_factor_ref .0458
_reflns_number_gt 3186
_reflns_number_total 3683
_reflns_threshold_expression I>2\s(I)
_cod_data_source_file cf6087.cif
_cod_data_source_block I
_cod_depositor_comments
;
The following automatic conversions were performed:

'_exptl_crystal_density_meas' value 'not measured' was changed to '?'
- the value is perceived as not measured.

Automatic conversion script
Id: cif_fix_values 3008 2015-01-20 13:52:24Z robertas 
;
_cod_original_sg_symbol_H-M 'C 2/c'
_cod_database_code 2200422
_cod_database_fobs_code 2200422

loop_
_symmetry_equiv_pos_as_xyz
'x, y, z'
'-x, y, -z+1/2'
'x+1/2, y+1/2, z'
'-x+1/2, y+1/2, -z+1/2'
'-x, -y, -z'
'x, -y, z-1/2'
'-x+1/2, -y+1/2, -z'
'x+1/2, -y+1/2, z-1/2'

loop_
_atom_site_label
_atom_site_fract_x
_atom_site_fract_y
_atom_site_fract_z
_atom_site_U_iso_or_equiv
_atom_site_adp_type
_atom_site_calc_flag
_atom_site_refinement_flags
_atom_site_occupancy
_atom_site_disorder_assembly
_atom_site_disorder_group
_atom_site_type_symbol
Hg1 .0000 .774387(11) .2500 .02787(6) Uani d S 1 . . Hg
Hg2 .2500 .7500 1.0000 .03017(6) Uani d S 1 . . Hg
Cr1 .01526(4) .73603(3) .53425(4) .02824(12) Uani d . 1 . . Cr
Cr2 .23539(4) .73338(3) .72142(4) .02824(12) Uani d . 1 . . Cr
O1 -.0124(2) .79567(19) .4289(2) .0482(7) Uani d . 1 . . O
O2 .0232(2) .63289(18) .5100(2) .0539(7) Uani d . 1 . . O
O3 -.06502(18) .74723(17) .5787(2) .0401(6) Uani d . 1 . . O
O4 .12511(18) .77627(19) .6295(2) .0465(7) Uani d . 1 . . O
O5 .31376(18) .73993(17) .6739(2) .0414(6) Uani d . 1 . . O
O6 .22471(19) .63117(18) .7478(2) .0550(8) Uani d . 1 . . O
O7 .2678(2) .79329(19) .8269(2) .0464(6) Uani d . 1 . . O
N1 .0000 .6354(2) .2500 .0309(9) Uani d S 1 . . N
N2 .0000 .9137(2) .2500 .0281(8) Uani d S 1 . . N
N3 .25972(19) .61034(18) .9887(2) .0309(6) Uani d . 1 . . N
C1 .0582(3) .5909(2) .2192(3) .0376(8) Uani d . 1 . . C
H1 .1001 .6230 .1981 .045 Uiso calc R 1 . . H
C2 .0589(3) .4998(3) .2175(3) .0551(11) Uani d . 1 . . C
H2 .0999 .4690 .1940 .066 Uiso calc R 1 . . H
C3 .0000 .4534(4) .2500 .0623(19) Uani d S 1 . . C
H3 .0000 .3901 .2500 .075 Uiso calc SR 1 . . H
C4 .0726(3) .9588(2) .2457(3) .0386(8) Uani d . 1 . . C
H4 .1242 .9268 .2424 .046 Uiso calc R 1 . . H
C5 .0745(3) 1.0503(3) .2459(3) .0495(10) Uani d . 1 . . C
H5 .1271 1.0811 .2433 .059 Uiso calc R 1 . . H
C6 .0000 1.0967(3) .2500 .0491(15) Uani d S 1 . . C
H6 .0000 1.1600 .2500 .059 Uiso calc SR 1 . . H
C7 .3310(3) .5734(2) .9725(3) .0376(8) Uani d . 1 . . C
H7 .3754 .6110 .9617 .045 Uiso calc R 1 . . H
C8 .3418(3) .4825(3) .9712(3) .0465(10) Uani d . 1 . . C
H8 .3933 .4576 .9602 .056 Uiso calc R 1 . . H
C9 .2766(3) .4282(3) .9860(3) .0502(10) Uani d . 1 . . C
H9 .2824 .3652 .9851 .060 Uiso calc R 1 . . H
C10 .2036(3) .4664(3) 1.0021(3) .0507(10) Uani d . 1 . . C
H10 .1583 .4299 1.0128 .061 Uiso calc R 1 . . H
C11 .1959(3) .5571(3) 1.0029(3) .0414(9) Uani d . 1 . . C
H11 .1447 .5831 1.0136 .050 Uiso calc R 1 . . H

loop_
_atom_site_aniso_label
_atom_site_aniso_U_11
_atom_site_aniso_U_22
_atom_site_aniso_U_33
_atom_site_aniso_U_12
_atom_site_aniso_U_13
_atom_site_aniso_U_23
Hg1 .02884(10) .02207(10) .03451(11) .000 .01514(8) .000
Hg2 .02762(11) .02790(11) .03573(11) .00094(6) .01411(8) .00063(6)
Cr1 .0192(3) .0356(3) .0280(3) .00306(19) .0081(2) -.0006(2)
Cr2 .0187(3) .0342(3) .0293(3) -.00174(19) .0076(2) .0001(2)
O1 .0507(17) .0625(18) .0335(14) .0083(13) .0197(13) .0086(12)
O2 .0475(17) .0440(16) .0625(19) .0086(12) .0157(15) -.0097(13)
O3 .0266(14) .0554(17) .0408(15) -.0004(10) .0169(12) -.0007(11)
O4 .0212(12) .0487(17) .0555(17) .0010(10) .0026(12) -.0003(11)
O5 .0270(14) .0551(17) .0468(16) .0006(10) .0201(13) -.0036(11)
O6 .0456(17) .0435(16) .0665(19) -.0089(12) .0146(15) .0128(13)
O7 .0446(16) .0588(17) .0339(14) -.0033(13) .0148(13) -.0081(12)
N1 .028(2) .025(2) .036(2) .000 .0095(18) .000
N2 .028(2) .025(2) .031(2) .000 .0126(17) .000
N3 .0282(16) .0295(15) .0356(16) -.0006(11) .0141(13) -.0008(11)
C1 .031(2) .042(2) .038(2) .0061(14) .0129(16) -.0011(15)
C2 .061(3) .042(2) .052(3) .017(2) .014(2) -.0065(18)
C3 .078(5) .026(3) .065(4) .000 .013(4) .000
C4 .042(2) .035(2) .041(2) -.0045(15) .0191(18) .0008(15)
C5 .066(3) .038(2) .043(2) -.0169(19) .022(2) .0019(16)
C6 .082(5) .024(3) .035(3) .000 .019(3) .000
C7 .034(2) .040(2) .042(2) -.0027(15) .0195(17) -.0033(15)
C8 .051(3) .042(2) .049(2) .0104(17) .024(2) -.0046(17)
C9 .066(3) .033(2) .048(2) -.0005(18) .022(2) -.0017(16)
C10 .054(3) .041(2) .059(3) -.0163(18) .026(2) .0006(18)
C11 .034(2) .046(2) .048(2) -.0064(16) .0210(18) -.0022(16)

loop_
_atom_type_symbol
_atom_type_description
_atom_type_scat_dispersion_real
_atom_type_scat_dispersion_imag
_atom_type_scat_source
C C .0033 .0016 'International Tables Vol C Tables 4.2.6.8 and 6.1.1.4'
H H .0000 .0000 'International Tables Vol C Tables 4.2.6.8 and 6.1.1.4'
N N .0061 .0033 'International Tables Vol C Tables 4.2.6.8 and 6.1.1.4'
O O .0106 .0060 'International Tables Vol C Tables 4.2.6.8 and 6.1.1.4'
Cr Cr .3209 .6236 'International Tables Vol C Tables 4.2.6.8 and 6.1.1.4'
Hg Hg -2.3894 9.2266 'International Tables Vol C Tables 4.2.6.8 and 6.1.1.4'

loop_
_geom_angle_atom_site_label_1
_geom_angle_atom_site_label_2
_geom_angle_atom_site_label_3
_geom_angle_site_symmetry_1
_geom_angle_site_symmetry_3
_geom_angle
_geom_angle_publ_flag
N1 Hg1 N2 . . 180.0000(10) ?
N1 Hg1 O1 . . 97.01(6) ?
N2 Hg1 O1 . . 82.99(6) ?
N1 Hg1 O1 . 2 97.01(6) ?
N2 Hg1 O1 . 2 82.99(6) ?
O1 Hg1 O1 . 2 165.98(13) ?
N1 Hg1 O5 . 8_465 85.30(6) ?
N2 Hg1 O5 . 8_465 94.70(6) ?
O1 Hg1 O5 . 8_465 83.52(9) ?
O1 Hg1 O5 2 8_465 97.64(9) ?
N1 Hg1 O5 . 7_566 85.30(6) ?
N2 Hg1 O5 . 7_566 94.70(6) ?
O1 Hg1 O5 . 7_566 97.64(9) ?
O1 Hg1 O5 2 7_566 83.52(9) ?
O5 Hg1 O5 8_465 7_566 170.61(11) ?
N3 Hg2 N3 7_567 . 180.0000(10) ?
N3 Hg2 O3 7_567 2_556 86.97(9) ?
N3 Hg2 O3 . 2_556 93.03(9) ?
N3 Hg2 O3 7_567 8_566 93.03(9) ?
N3 Hg2 O3 . 8_566 86.97(9) ?
O3 Hg2 O3 2_556 8_566 180.0 ?
N3 Hg2 O7 7_567 7_567 97.87(10) ?
N3 Hg2 O7 . 7_567 82.13(10) ?
O3 Hg2 O7 2_556 7_567 82.10(8) ?
O3 Hg2 O7 8_566 7_567 97.90(8) ?
N3 Hg2 O7 7_567 . 82.13(10) ?
N3 Hg2 O7 . . 97.87(10) ?
O3 Hg2 O7 2_556 . 97.90(8) ?
O3 Hg2 O7 8_566 . 82.10(8) ?
O7 Hg2 O7 7_567 . 180.0000(10) ?
O2 Cr1 O3 . . 108.87(15) ?
O2 Cr1 O1 . . 110.71(15) ?
O3 Cr1 O1 . . 110.16(14) ?
O2 Cr1 O4 . . 110.83(13) ?
O3 Cr1 O4 . . 108.83(14) ?
O1 Cr1 O4 . . 107.41(14) ?
O6 Cr2 O5 . . 108.81(15) ?
O6 Cr2 O7 . . 110.00(15) ?
O5 Cr2 O7 . . 110.35(14) ?
O6 Cr2 O4 . . 110.80(13) ?
O5 Cr2 O4 . . 109.72(14) ?
O7 Cr2 O4 . . 107.15(14) ?
Cr1 O1 Hg1 . . 135.12(15) ?
Cr1 O3 Hg2 . 2_556 136.54(15) ?
Cr1 O4 Cr2 . . 138.62(17) y
Cr2 O5 Hg1 . 7_566 135.56(15) ?
Cr2 O7 Hg2 . . 126.34(15) ?
C1 N1 C1 2 . 119.8(4) ?
C1 N1 Hg1 2 . 120.1(2) ?
C1 N1 Hg1 . . 120.1(2) ?
C4 N2 C4 2 . 119.1(4) ?
C4 N2 Hg1 2 . 120.5(2) ?
C4 N2 Hg1 . . 120.5(2) ?
C7 N3 C11 . . 119.2(3) ?
C7 N3 Hg2 . . 121.0(2) ?
C11 N3 Hg2 . . 119.8(2) ?
N1 C1 C2 . . 121.2(4) ?
N1 C1 H1 . . 119.4 ?
C2 C1 H1 . . 119.4 ?
C1 C2 C3 . . 119.5(4) ?
C1 C2 H2 . . 120.3 ?
C3 C2 H2 . . 120.3 ?
C2 C3 C2 2 . 118.8(5) ?
C2 C3 H3 2 . 120.6 ?
C2 C3 H3 . . 120.6 ?
N2 C4 C5 . . 121.7(4) ?
N2 C4 H4 . . 119.2 ?
C5 C4 H4 . . 119.2 ?
C6 C5 C4 . . 119.4(4) ?
C6 C5 H5 . . 120.3 ?
C4 C5 H5 . . 120.3 ?
C5 C6 C5 2 . 118.8(5) ?
C5 C6 H6 2 . 120.6 ?
C5 C6 H6 . . 120.6 ?
N3 C7 C8 . . 121.8(3) ?
N3 C7 H7 . . 119.1 ?
C8 C7 H7 . . 119.1 ?
C7 C8 C9 . . 118.9(4) ?
C7 C8 H8 . . 120.6 ?
C9 C8 H8 . . 120.6 ?
C10 C9 C8 . . 119.0(4) ?
C10 C9 H9 . . 120.5 ?
C8 C9 H9 . . 120.5 ?
C11 C10 C9 . . 120.0(4) ?
C11 C10 H10 . . 120.0 ?
C9 C10 H10 . . 120.0 ?
N3 C11 C10 . . 121.1(4) ?
N3 C11 H11 . . 119.4 ?
C10 C11 H11 . . 119.4 ?

loop_
_geom_bond_atom_site_label_1
_geom_bond_atom_site_label_2
_geom_bond_site_symmetry_2
_geom_bond_distance
_geom_bond_publ_flag
Hg1 N1 . 2.087(4) y
Hg1 N2 . 2.092(4) y
Hg1 O1 . 2.618(3) y
Hg1 O1 2 2.618(3) y
Hg1 O5 8_465 2.625(3) y
Hg1 O5 7_566 2.625(3) y
Hg2 N3 7_567 2.113(3) y
Hg2 N3 . 2.113(3) y
Hg2 O3 2_556 2.596(3) y
Hg2 O3 8_566 2.596(3) y
Hg2 O7 7_567 2.640(3) y
Hg2 O7 . 2.640(3) y
Cr1 O2 . 1.601(3) y
Cr1 O3 . 1.617(3) y
Cr1 O1 . 1.624(3) y
Cr1 O4 . 1.766(3) y
Cr1 Cr2 . 3.3075(7) y
Cr2 O6 . 1.604(3) y
Cr2 O5 . 1.615(3) y
Cr2 O7 . 1.621(3) y
Cr2 O4 . 1.769(3) y
O3 Hg2 2_556 2.596(3) ?
O5 Hg1 7_566 2.625(3) ?
N1 C1 2 1.332(4) ?
N1 C1 . 1.332(4) ?
N2 C4 2 1.334(4) ?
N2 C4 . 1.334(4) ?
N3 C7 . 1.337(4) ?
N3 C11 . 1.350(4) ?
C1 C2 . 1.367(5) ?
C1 H1 . .950 ?
C2 C3 . 1.369(5) ?
C2 H2 . .950 ?
C3 C2 2 1.369(5) ?
C3 H3 . .950 ?
C4 C5 . 1.375(5) ?
C4 H4 . .950 ?
C5 C6 . 1.370(5) ?
C5 H5 . .950 ?
C6 C5 2 1.370(5) ?
C6 H6 . .950 ?
C7 C8 . 1.376(5) ?
C7 H7 . .950 ?
C8 C9 . 1.379(6) ?
C8 H8 . .950 ?
C9 C10 . 1.369(6) ?
C9 H9 . .950 ?
C10 C11 . 1.368(5) ?
C10 H10 . .950 ?
C11 H11 . .950 ?
